data_4031936
loop_
_publ_author_name
'Wrobel, Agnes Johanna'
'Lucchesi, Ralph'
'Wibbeling, Birgit'
'Daniliuc, Constantin-Gabriel'
'Fr\"ohlich, Roland'
'W\"urthwein, Ernst-Ulrich'

_publ_section_title
;
 1,3,5-Triazapentadienes by Nucleophilic Addition to 1,3- and
 1,4-Dinitriles-Sterically Constrained Examples by Incorporation into
 Cyclic Peripheries: Synthesis, Aggregation, and Photophysical Properties.
;
_journal_issue 7
_journal_name_full 'The Journal of organic chemistry'
_journal_page_first 2849
_journal_page_last 2863
_journal_paper_doi 10.1021/acs.joc.6b00126
_journal_volume 81
_journal_year 2016
_chemical_formula_sum 'C19 H16 N4 O'
_chemical_formula_weight 316.36
_chemical_name_systematic
; 
 ? 
;
_space_group_IT_number 15
_symmetry_cell_setting monoclinic
_symmetry_space_group_name_Hall '-C 2yc'
_symmetry_space_group_name_H-M 'C 1 2/c 1'
_atom_sites_solution_hydrogens geom
_atom_sites_solution_primary direct
_atom_sites_solution_secondary difmap
_audit_creation_method SHELXL-97
_cell_angle_alpha 90.00
_cell_angle_beta 104.9930(10)
_cell_angle_gamma 90.00
_cell_formula_units_Z 8
_cell_length_a 21.9750(5)
_cell_length_b 7.9493(2)
_cell_length_c 19.2418(6)
_cell_measurement_reflns_used 3759
_cell_measurement_temperature 223(2)
_cell_measurement_theta_max 27.88
_cell_measurement_theta_min 4.08
_cell_volume 3246.84(15)
_computing_cell_refinement 'Collect (Nonius B.V., 1998)'
_computing_data_collection 'Collect (Nonius B.V., 1998)'
_computing_data_reduction 'Denzo-SMN (Otwinowski & Minor, 1997)'
_computing_molecular_graphics 'XP (BrukerAXS, 2000)'
_computing_publication_material 'SHELXL-97 (Sheldrick, 1997)'
_computing_structure_refinement 'SHELXL-97 (Sheldrick, 1997)'
_computing_structure_solution 'SHELXS-97 (Sheldrick, 1990)'
_diffrn_ambient_temperature 223(2)
_diffrn_measured_fraction_theta_full 0.987
_diffrn_measured_fraction_theta_max 0.987
_diffrn_measurement_device_type 'Nonius KappaCCD APEXII'
_diffrn_measurement_method '\w and \f scans'
_diffrn_radiation_monochromator 'Montel mirror'
_diffrn_radiation_source 'rotating anode Nonius FR591'
_diffrn_radiation_type MoK\a
_diffrn_radiation_wavelength 0.71073
_diffrn_reflns_av_R_equivalents 0.078
_diffrn_reflns_av_sigmaI/netI 0.0502
_diffrn_reflns_limit_h_max 27
_diffrn_reflns_limit_h_min -27
_diffrn_reflns_limit_k_max 9
_diffrn_reflns_limit_k_min -8
_diffrn_reflns_limit_l_max 23
_diffrn_reflns_limit_l_min -23
_diffrn_reflns_number 15235
_diffrn_reflns_theta_full 26.30
_diffrn_reflns_theta_max 26.30
_diffrn_reflns_theta_min 4.08
_exptl_absorpt_coefficient_mu 0.084
_exptl_absorpt_correction_T_max 0.9975
_exptl_absorpt_correction_T_min 0.9835
_exptl_absorpt_correction_type multi-scan
_exptl_absorpt_process_details 'Denzo (Otwinowski, Borek, Majewski & Minor, 2003)'
_exptl_crystal_colour colourless
_exptl_crystal_density_diffrn 1.294
_exptl_crystal_density_method 'not measured'
_exptl_crystal_description plate
_exptl_crystal_F_000 1328
_exptl_crystal_size_max 0.20
_exptl_crystal_size_mid 0.12
_exptl_crystal_size_min 0.03
_refine_diff_density_max 0.220
_refine_diff_density_min -0.207
_refine_diff_density_rms 0.042
_refine_ls_extinction_method none
_refine_ls_goodness_of_fit_ref 1.103
_refine_ls_hydrogen_treatment mixed
_refine_ls_matrix_type full
_refine_ls_number_parameters 233
_refine_ls_number_reflns 3250
_refine_ls_number_restraints 0
_refine_ls_restrained_S_all 1.103
_refine_ls_R_factor_all 0.0940
_refine_ls_R_factor_gt 0.0632
_refine_ls_shift/su_max 0.000
_refine_ls_shift/su_mean 0.000
_refine_ls_structure_factor_coef Fsqd
_refine_ls_weighting_details 'calc w=1/[\s^2^(Fo^2^)+(0.0338P)^2^+5.3955P] where P=(Fo^2^+2Fc^2^)/3'
_refine_ls_weighting_scheme calc
_refine_ls_wR_factor_gt 0.1328
_refine_ls_wR_factor_ref 0.1529
_reflns_number_gt 2299
_reflns_number_total 3250
_reflns_threshold_expression >2sigma(I)
_cod_data_source_file jo6b00126_si_005.cif
_cod_data_source_block wue5797
_cod_original_sg_symbol_H-M C2/c
_cod_database_code 4031936

loop_
_symmetry_equiv_pos_as_xyz
'x, y, z'
'-x, y, -z+1/2'
'x+1/2, y+1/2, z'
'-x+1/2, y+1/2, -z+1/2'
'-x, -y, -z'
'x, -y, z-1/2'
'-x+1/2, -y+1/2, -z'
'x+1/2, -y+1/2, z-1/2'

loop_
_atom_site_label
_atom_site_type_symbol
_atom_site_fract_x
_atom_site_fract_y
_atom_site_fract_z
_atom_site_U_iso_or_equiv
_atom_site_adp_type
_atom_site_occupancy
_atom_site_symmetry_multiplicity
_atom_site_calc_flag
_atom_site_refinement_flags
O1 O 0.09060(11) 0.6931(3) 0.32061(12) 0.0616(6) Uani 1 1 d .
H01 H 0.0982(16) 0.684(5) 0.271(2) 0.093(12) Uiso 1 1 d .
H02 H 0.0516(18) 0.737(5) 0.3096(19) 0.087(13) Uiso 1 1 d .
N1 N 0.07592(9) 0.4541(3) 0.56162(11) 0.0364(5) Uani 1 1 d .
N2 N 0.06369(11) 0.5507(3) 0.44802(12) 0.0412(5) Uani 1 1 d .
H2A H 0.0183(15) 0.553(4) 0.4421(16) 0.060(9) Uiso 1 1 d .
H2B H 0.0796(12) 0.583(3) 0.4120(15) 0.044(8) Uiso 1 1 d .
N3 N 0.10051(9) 0.3157(3) 0.67353(11) 0.0381(5) Uani 1 1 d .
N4 N 0.01975(11) 0.1242(3) 0.66829(13) 0.0515(6) Uani 1 1 d .
C1 C 0.10821(10) 0.4382(3) 0.63289(13) 0.0352(5) Uani 1 1 d .
C2 C 0.10131(11) 0.5083(3) 0.51179(13) 0.0346(5) Uani 1 1 d .
C3 C 0.17024(11) 0.5125(3) 0.51861(13) 0.0377(6) Uani 1 1 d .
C4 C 0.19208(13) 0.4481(3) 0.46199(15) 0.0470(7) Uani 1 1 d .
H4 H 0.1631 0.4047 0.4211 0.056 Uiso 1 1 calc R
C5 C 0.25536(14) 0.4473(4) 0.46523(17) 0.0563(8) Uani 1 1 d .
H5 H 0.2698 0.4009 0.4274 0.068 Uiso 1 1 calc R
C6 C 0.29750(13) 0.5153(4) 0.52456(18) 0.0581(8) Uani 1 1 d .
H6 H 0.3407 0.5165 0.5267 0.070 Uiso 1 1 calc R
C7 C 0.27694(12) 0.5811(4) 0.58034(16) 0.0503(7) Uani 1 1 d .
H7 H 0.3064 0.6277 0.6200 0.060 Uiso 1 1 calc R
C8 C 0.21297(11) 0.5807(3) 0.57963(14) 0.0397(6) Uani 1 1 d .
C9 C 0.19317(11) 0.6557(3) 0.64077(14) 0.0412(6) Uani 1 1 d .
C10 C 0.22535(13) 0.7965(4) 0.67616(16) 0.0526(7) Uani 1 1 d .
H10 H 0.2581 0.8441 0.6596 0.063 Uiso 1 1 calc R
C11 C 0.20987(16) 0.8662(4) 0.73458(18) 0.0646(9) Uani 1 1 d .
H11 H 0.2316 0.9617 0.7569 0.078 Uiso 1 1 calc R
C12 C 0.16261(16) 0.7972(4) 0.76070(17) 0.0646(9) Uani 1 1 d .
H12 H 0.1523 0.8454 0.8008 0.078 Uiso 1 1 calc R
C13 C 0.13052(14) 0.6568(4) 0.72780(15) 0.0518(7) Uani 1 1 d .
H13 H 0.0987 0.6087 0.7460 0.062 Uiso 1 1 calc R
C14 C 0.14507(11) 0.5869(3) 0.66818(13) 0.0389(6) Uani 1 1 d .
C15 C 0.06757(11) 0.1693(3) 0.64199(13) 0.0375(6) Uani 1 1 d .
C16 C -0.00909(15) -0.0224(4) 0.64475(19) 0.0648(9) Uani 1 1 d .
H16 H -0.0432 -0.0558 0.6627 0.078 Uiso 1 1 calc R
C17 C 0.00829(15) -0.1253(4) 0.59633(18) 0.0625(9) Uani 1 1 d .
H17 H -0.0129 -0.2271 0.5817 0.075 Uiso 1 1 calc R
C18 C 0.05771(15) -0.0752(4) 0.56971(17) 0.0587(8) Uani 1 1 d .
H18 H 0.0708 -0.1426 0.5361 0.070 Uiso 1 1 calc R
C19 C 0.08767(13) 0.0727(4) 0.59236(15) 0.0480(7) Uani 1 1 d .
H19 H 0.1215 0.1086 0.5745 0.058 Uiso 1 1 calc R

loop_
_atom_site_aniso_label
_atom_site_aniso_U_11
_atom_site_aniso_U_22
_atom_site_aniso_U_33
_atom_site_aniso_U_23
_atom_site_aniso_U_13
_atom_site_aniso_U_12
O1 0.0614(13) 0.0823(16) 0.0419(12) 0.0090(11) 0.0152(10) 0.0189(12)
N1 0.0353(10) 0.0406(12) 0.0315(11) 0.0003(9) 0.0056(8) -0.0039(9)
N2 0.0366(12) 0.0524(14) 0.0321(12) 0.0064(10) 0.0047(9) -0.0012(10)
N3 0.0388(11) 0.0396(12) 0.0351(11) 0.0005(9) 0.0083(9) -0.0046(9)
N4 0.0527(13) 0.0473(13) 0.0604(15) -0.0046(12) 0.0253(12) -0.0102(11)
C1 0.0294(11) 0.0419(13) 0.0344(13) 0.0000(11) 0.0083(9) -0.0013(10)
C2 0.0363(12) 0.0326(12) 0.0324(13) -0.0012(10) 0.0045(10) -0.0022(10)
C3 0.0369(12) 0.0375(13) 0.0388(14) 0.0096(11) 0.0103(10) 0.0038(10)
C4 0.0490(15) 0.0485(16) 0.0443(15) 0.0071(13) 0.0136(12) 0.0054(13)
C5 0.0560(17) 0.0589(19) 0.0603(19) 0.0154(15) 0.0264(15) 0.0142(15)
C6 0.0385(14) 0.068(2) 0.072(2) 0.0245(17) 0.0230(15) 0.0077(14)
C7 0.0357(13) 0.0534(17) 0.0581(18) 0.0162(14) 0.0053(12) -0.0018(12)
C8 0.0342(12) 0.0387(14) 0.0447(15) 0.0093(11) 0.0077(11) 0.0003(11)
C9 0.0361(12) 0.0417(14) 0.0385(14) 0.0064(11) -0.0036(11) -0.0034(11)
C10 0.0495(15) 0.0499(17) 0.0506(17) 0.0018(14) -0.0011(13) -0.0130(13)
C11 0.073(2) 0.0578(19) 0.0543(19) -0.0110(16) 0.0000(16) -0.0226(17)
C12 0.078(2) 0.067(2) 0.0458(17) -0.0221(16) 0.0116(15) -0.0122(18)
C13 0.0580(16) 0.0545(17) 0.0417(15) -0.0091(13) 0.0106(13) -0.0100(14)
C14 0.0382(13) 0.0400(14) 0.0333(13) -0.0008(11) 0.0001(10) -0.0024(11)
C15 0.0376(12) 0.0388(14) 0.0347(13) 0.0040(11) 0.0065(10) 0.0020(11)
C16 0.0602(18) 0.056(2) 0.083(2) -0.0009(17) 0.0274(17) -0.0147(15)
C17 0.071(2) 0.0390(16) 0.071(2) -0.0056(15) 0.0064(17) -0.0092(15)
C18 0.073(2) 0.0444(17) 0.0581(19) -0.0107(14) 0.0158(16) 0.0060(15)
C19 0.0497(15) 0.0476(16) 0.0496(16) -0.0030(13) 0.0181(13) 0.0041(13)

loop_
_atom_type_symbol
_atom_type_description
_atom_type_scat_dispersion_real
_atom_type_scat_dispersion_imag
_atom_type_scat_source
C C 0.0033 0.0016 'International Tables Vol C Tables 4.2.6.8 and 6.1.1.4'
H H 0.0000 0.0000 'International Tables Vol C Tables 4.2.6.8 and 6.1.1.4'
N N 0.0061 0.0033 'International Tables Vol C Tables 4.2.6.8 and 6.1.1.4'
O O 0.0106 0.0060 'International Tables Vol C Tables 4.2.6.8 and 6.1.1.4'

loop_
_geom_angle_atom_site_label_1
_geom_angle_atom_site_label_2
_geom_angle_atom_site_label_3
_geom_angle
H01 O1 H02 101(3)
C2 N1 C1 123.7(2)
C2 N2 H2A 119.0(18)
C2 N2 H2B 121.0(17)
H2A N2 H2B 120(2)
C1 N3 C15 119.5(2)
C15 N4 C16 117.1(3)
N3 C1 N1 124.0(2)
N3 C1 C14 117.6(2)
N1 C1 C14 117.3(2)
N1 C2 N2 118.7(2)
N1 C2 C3 124.3(2)
N2 C2 C3 116.8(2)
C4 C3 C8 120.1(2)
C4 C3 C2 118.1(2)
C8 C3 C2 121.8(2)
C5 C4 C3 120.9(3)
C5 C4 H4 119.5
C3 C4 H4 119.5
C4 C5 C6 119.3(3)
C4 C5 H5 120.3
C6 C5 H5 120.3
C7 C6 C5 120.7(3)
C7 C6 H6 119.7
C5 C6 H6 119.7
C6 C7 C8 121.6(3)
C6 C7 H7 119.2
C8 C7 H7 119.2
C7 C8 C3 117.4(2)
C7 C8 C9 119.4(2)
C3 C8 C9 123.2(2)
C10 C9 C14 117.5(3)
C10 C9 C8 119.5(2)
C14 C9 C8 123.0(2)
C11 C10 C9 121.3(3)
C11 C10 H10 119.4
C9 C10 H10 119.4
C10 C11 C12 120.5(3)
C10 C11 H11 119.8
C12 C11 H11 119.8
C11 C12 C13 119.8(3)
C11 C12 H12 120.1
C13 C12 H12 120.1
C12 C13 C14 120.2(3)
C12 C13 H13 119.9
C14 C13 H13 119.9
C13 C14 C9 120.7(2)
C13 C14 C1 118.7(2)
C9 C14 C1 120.6(2)
N4 C15 C19 122.6(2)
N4 C15 N3 115.1(2)
C19 C15 N3 122.1(2)
N4 C16 C17 123.8(3)
N4 C16 H16 118.1
C17 C16 H16 118.1
C16 C17 C18 117.9(3)
C16 C17 H17 121.0
C18 C17 H17 121.0
C19 C18 C17 119.6(3)
C19 C18 H18 120.2
C17 C18 H18 120.2
C18 C19 C15 119.0(3)
C18 C19 H19 120.5
C15 C19 H19 120.5

loop_
_geom_bond_atom_site_label_1
_geom_bond_atom_site_label_2
_geom_bond_distance
O1 H01 1.01(4)
O1 H02 0.90(4)
N1 C2 1.301(3)
N1 C1 1.377(3)
N2 C2 1.333(3)
N2 H2A 0.97(3)
N2 H2B 0.89(3)
N3 C1 1.288(3)
N3 C15 1.421(3)
N4 C15 1.328(3)
N4 C16 1.348(4)
C1 C14 1.493(3)
C2 C3 1.487(3)
C3 C4 1.397(4)
C3 C8 1.408(3)
C4 C5 1.376(4)
C4 H4 0.9400
C5 C6 1.381(4)
C5 H5 0.9400
C6 C7 1.372(4)
C6 H6 0.9400
C7 C8 1.402(3)
C7 H7 0.9400
C8 C9 1.481(4)
C9 C10 1.403(4)
C9 C14 1.408(4)
C10 C11 1.373(4)
C10 H10 0.9400
C11 C12 1.379(5)
C11 H11 0.9400
C12 C13 1.383(4)
C12 H12 0.9400
C13 C14 1.385(4)
C13 H13 0.9400
C15 C19 1.384(4)
C16 C17 1.366(4)
C16 H16 0.9400
C17 C18 1.374(4)
C17 H17 0.9400
C18 C19 1.363(4)
C18 H18 0.9400
C19 H19 0.9400

loop_
_geom_hbond_atom_site_label_D
_geom_hbond_atom_site_label_H
_geom_hbond_atom_site_label_A
_geom_hbond_distance_DH
_geom_hbond_distance_HA
_geom_hbond_distance_DA
_geom_hbond_angle_DHA
_geom_hbond_site_symmetry_A
N2 H2B O1 0.89(3) 2.03(3) 2.897(3) 163(2) .
O1 H01 N3 1.01(4) 1.89(4) 2.895(3) 171(3) 6_565
O1 H02 N4 0.90(4) 2.05(4) 2.882(3) 153(3) 5_566
N2 H2A N1 0.97(3) 2.05(3) 3.026(3) 175(3) 5_566

loop_
_geom_torsion_atom_site_label_1
_geom_torsion_atom_site_label_2
_geom_torsion_atom_site_label_3
_geom_torsion_atom_site_label_4
_geom_torsion
C15 N3 C1 N1 13.9(3)
C15 N3 C1 C14 -177.9(2)
C2 N1 C1 N3 -141.1(3)
C2 N1 C1 C14 50.7(3)
C1 N1 C2 N2 -166.7(2)
C1 N1 C2 C3 18.9(4)
N1 C2 C3 C4 132.0(3)
N2 C2 C3 C4 -42.5(3)
N1 C2 C3 C8 -48.7(4)
N2 C2 C3 C8 136.9(2)
C8 C3 C4 C5 1.1(4)
C2 C3 C4 C5 -179.5(2)
C3 C4 C5 C6 -1.7(4)
C4 C5 C6 C7 0.9(5)
C5 C6 C7 C8 0.6(5)
C6 C7 C8 C3 -1.1(4)
C6 C7 C8 C9 -179.1(3)
C4 C3 C8 C7 0.3(4)
C2 C3 C8 C7 -179.0(2)
C4 C3 C8 C9 178.2(2)
C2 C3 C8 C9 -1.2(4)
C7 C8 C9 C10 34.3(4)
C3 C8 C9 C10 -143.5(3)
C7 C8 C9 C14 -142.3(3)
C3 C8 C9 C14 39.9(4)
C14 C9 C10 C11 -1.0(4)
C8 C9 C10 C11 -177.7(3)
C9 C10 C11 C12 1.0(5)
C10 C11 C12 C13 -0.1(5)
C11 C12 C13 C14 -0.9(5)
C12 C13 C14 C9 0.9(4)
C12 C13 C14 C1 -178.4(3)
C10 C9 C14 C13 0.0(4)
C8 C9 C14 C13 176.6(2)
C10 C9 C14 C1 179.3(2)
C8 C9 C14 C1 -4.1(4)
N3 C1 C14 C13 -48.3(3)
N1 C1 C14 C13 120.7(3)
N3 C1 C14 C9 132.4(2)
N1 C1 C14 C9 -58.6(3)
C16 N4 C15 C19 0.3(4)
C16 N4 C15 N3 -174.0(2)
C1 N3 C15 N4 -126.4(3)
C1 N3 C15 C19 59.3(3)
C15 N4 C16 C17 0.3(5)
N4 C16 C17 C18 -0.6(5)
C16 C17 C18 C19 0.4(5)
C17 C18 C19 C15 0.1(4)
N4 C15 C19 C18 -0.5(4)
N3 C15 C19 C18 173.4(2)
